data_4110601
loop_
_publ_author_name
'Stefano Superchi'
'Roberto Bisaccia'
'Daniele Casarini'
'Alessandro Laurita'
'Carlo Rosini'

_publ_contact_author_address
;Universita degli Studi della Basilicata
Dipartimento di Chimica
Via N. Sauro n. 85
85100 Potenza
Italy
;
_publ_contact_author_email rosini@unibas.it
_publ_contact_author_fax +39(0971)202223
_publ_contact_author_name 'Prof. Carlo Rosini'
_publ_contact_author_phone +39(0971)202241
_publ_section_title
;
 Flexible Biphenyl Chromophore as a Circular Dichroism Probe for
 Assignment of the Absolute Configuration of Carboxylic Acids
;
_journal_name_full 'Journal of the American Chemical Society'
_journal_page_first 6893
_journal_page_last 6902
_journal_paper_doi 10.1021/ja058552a
_journal_volume 128
_journal_year 2006
_chemical_absolute_configuration syn
_chemical_compound_source synthesis
_chemical_formula_moiety 'C23 H21 N O'
_chemical_formula_sum 'C23 H21 N O'
_chemical_formula_weight 327.41
_chemical_melting_point 450
_chemical_name_common '2-Phenylpropionic acid biphenyl amide'
_chemical_name_systematic (R)-1-(5,7-Dihydro-dibenzo[c,e]azepin-6-yl)-2-phenyl-propan-1-one
_space_group_IT_number 19
_symmetry_cell_setting orthorhombic
_symmetry_Int_Tables_number 19
_symmetry_space_group_name_Hall 'P 2ac 2ab'
_symmetry_space_group_name_H-M 'P 21 21 21'
_atom_sites_solution_hydrogens geom
_atom_sites_solution_primary direct
_atom_sites_solution_secondary difmap
_audit_creation_date 2005-12-16T18:24:54-00:00
_audit_creation_method 'WinGX routine CIF_UPDATE'
_cell_angle_alpha 90.000(10)
_cell_angle_beta 90.000(8)
_cell_angle_gamma 90.000(10)
_cell_formula_units_Z 4
_cell_length_a 8.8552(9)
_cell_length_b 9.4886(2)
_cell_length_c 21.266(2)
_cell_measurement_temperature 293(2)
_cell_volume 1786.8(3)
_computing_structure_refinement 'SHELXL-97 (Sheldrick, 1997)'
_diffrn_ambient_pressure 101.325
_diffrn_ambient_temperature 293(2)
_diffrn_measured_fraction_theta_full 0.978
_diffrn_measured_fraction_theta_max 0.978
_diffrn_radiation_monochromator graphite
_diffrn_radiation_probe x-ray
_diffrn_radiation_type CuK\a
_diffrn_radiation_wavelength 1.54184
_diffrn_reflns_av_R_equivalents 0
_diffrn_reflns_av_unetI/netI 0.0291
_diffrn_reflns_limit_h_max 10
_diffrn_reflns_limit_h_min 0
_diffrn_reflns_limit_k_max 11
_diffrn_reflns_limit_k_min 0
_diffrn_reflns_limit_l_max 25
_diffrn_reflns_limit_l_min 0
_diffrn_reflns_number 1915
_diffrn_reflns_theta_full 69.93
_diffrn_reflns_theta_max 69.93
_diffrn_reflns_theta_min 1
_diffrn_source 'sealed X-ray tube'
_diffrn_source_type 'Enraf Nonius FR590'
_exptl_absorpt_coefficient_mu 0.573
_exptl_absorpt_correction_type none
_exptl_crystal_colour colourless
_exptl_crystal_density_diffrn 1.217
_exptl_crystal_description prismatic
_exptl_crystal_F_000 696
_exptl_crystal_recrystallization_method 'crystalized from diethyl ether/hexane mixture'
_exptl_crystal_size_max 0.31
_exptl_crystal_size_mid 0.3
_exptl_crystal_size_min 0.12
_refine_diff_density_max 0.147
_refine_diff_density_min -0.276
_refine_diff_density_rms 0.054
_refine_ls_abs_structure_details 'Flack H D (1983), Acta Cryst. A39, 876-881'
_refine_ls_abs_structure_Flack 0.6(6)
_refine_ls_extinction_method none
_refine_ls_goodness_of_fit_ref 1.085
_refine_ls_hydrogen_treatment mixed
_refine_ls_matrix_type full
_refine_ls_number_parameters 305
_refine_ls_number_reflns 1915
_refine_ls_number_restraints 0
_refine_ls_restrained_S_all 1.085
_refine_ls_R_factor_all 0.0627
_refine_ls_R_factor_gt 0.0377
_refine_ls_shift/su_max 0.001
_refine_ls_shift/su_mean 0
_refine_ls_structure_factor_coef Fsqd
_refine_ls_weighting_details 'calc w=1/[\s^2^(Fo^2^)+(0.0587P)^2^+0.0526P] where P=(Fo^2^+2Fc^2^)/3'
_refine_ls_weighting_scheme calc
_refine_ls_wR_factor_gt 0.0892
_refine_ls_wR_factor_ref 0.1023
_reflns_number_gt 1417
_reflns_number_total 1915
_reflns_threshold_expression >2sigma(I)
_cod_data_source_file ja058552asi20051216_060828.cif
_cod_data_source_block cad4
_cod_database_code 4110601

loop_
_symmetry_equiv_pos_as_xyz
'x, y, z'
'-x+1/2, -y, z+1/2'
'x+1/2, -y+1/2, -z'
'-x, y+1/2, -z+1/2'

loop_
_atom_site_label
_atom_site_type_symbol
_atom_site_fract_x
_atom_site_fract_y
_atom_site_fract_z
_atom_site_U_iso_or_equiv
_atom_site_adp_type
_atom_site_occupancy
_atom_site_symmetry_multiplicity
_atom_site_calc_flag
O1 O 0.1544(2) 0.0908(2) 0.24054(9) 0.0578(5) Uani 1 1 d
C17 C -0.2009(3) 0.0092(3) 0.20336(11) 0.0429(6) Uani 1 1 d
N1 N 0.0293(2) -0.0197(2) 0.31767(9) 0.0421(5) Uani 1 1 d
C15 C 0.0521(3) 0.0095(3) 0.25617(12) 0.0412(6) Uani 1 1 d
C2 C -0.1915(3) 0.0055(3) 0.38712(11) 0.0437(6) Uani 1 1 d
C14 C 0.1272(3) 0.0507(3) 0.36398(14) 0.0500(7) Uani 1 1 d
C18 C -0.2151(4) 0.1539(3) 0.20524(15) 0.0528(7) Uani 1 1 d
C22 C -0.3317(4) -0.0703(4) 0.19779(14) 0.0551(8) Uani 1 1 d
C7 C -0.1362(3) 0.0344(3) 0.44724(12) 0.0455(6) Uani 1 1 d
C8 C 0.0113(3) -0.0239(3) 0.46758(12) 0.0464(6) Uani 1 1 d
C1 C -0.1049(3) -0.0908(3) 0.34390(12) 0.0412(6) Uani 1 1 d
C13 C 0.1352(3) -0.0229(3) 0.42634(12) 0.0454(6) Uani 1 1 d
C19 C -0.3556(4) 0.2185(4) 0.20306(17) 0.0655(9) Uani 1 1 d
C16 C -0.0480(3) -0.0609(3) 0.20694(12) 0.0432(6) Uani 1 1 d
C21 C -0.4729(4) -0.0052(4) 0.19546(15) 0.0643(9) Uani 1 1 d
C3 C -0.3273(3) 0.0642(4) 0.36802(14) 0.0553(8) Uani 1 1 d
C10 C 0.1665(5) -0.1343(5) 0.54674(17) 0.0738(10) Uani 1 1 d
C9 C 0.0291(4) -0.0806(4) 0.52775(14) 0.0617(8) Uani 1 1 d
C20 C -0.4833(4) 0.1383(4) 0.19872(15) 0.0647(9) Uani 1 1 d
C12 C 0.2716(4) -0.0795(4) 0.44700(16) 0.0619(9) Uani 1 1 d
C6 C -0.2204(4) 0.1202(4) 0.48730(15) 0.0610(8) Uani 1 1 d
C5 C -0.3547(4) 0.1784(4) 0.46765(18) 0.0731(10) Uani 1 1 d
C4 C -0.4078(4) 0.1512(4) 0.40792(17) 0.0685(9) Uani 1 1 d
C11 C 0.2869(5) -0.1353(4) 0.50655(17) 0.0749(11) Uani 1 1 d
C23 C 0.0318(4) -0.0594(4) 0.14287(16) 0.0598(8) Uiso 1 1 d
H18 H -0.324(4) -0.172(4) 0.1979(15) 0.067(10) Uiso 1 1 d
H12 H 0.088(4) 0.156(4) 0.3708(16) 0.073(10) Uiso 1 1 d
H2 H -0.072(4) -0.177(3) 0.3672(14) 0.057(9) Uiso 1 1 d
H1 H -0.164(3) -0.123(3) 0.3092(13) 0.046(7) Uiso 1 1 d
H11 H 0.233(4) 0.058(3) 0.3438(15) 0.062(9) Uiso 1 1 d
H4 H -0.507(4) 0.177(4) 0.3924(18) 0.089(12) Uiso 1 1 d
H14 H -0.123(3) 0.207(3) 0.2101(15) 0.057(9) Uiso 1 1 d
H15 H -0.364(4) 0.322(4) 0.2048(17) 0.082(11) Uiso 1 1 d
H17 H -0.569(4) -0.068(4) 0.1919(17) 0.078(11) Uiso 1 1 d
H13 H -0.065(3) -0.155(3) 0.2199(14) 0.057(9) Uiso 1 1 d
H16 H -0.584(4) 0.183(4) 0.1983(16) 0.067(10) Uiso 1 1 d
H3 H -0.365(3) 0.048(3) 0.3259(15) 0.060(9) Uiso 1 1 d
H7 H -0.060(4) -0.073(4) 0.5569(17) 0.074(11) Uiso 1 1 d
H10 H 0.351(4) -0.082(3) 0.4198(16) 0.064(10) Uiso 1 1 d
H6 H -0.188(4) 0.144(3) 0.5276(15) 0.063(9) Uiso 1 1 d
H9 H 0.387(5) -0.173(4) 0.5199(17) 0.088(12) Uiso 1 1 d
H8 H 0.177(5) -0.162(4) 0.5896(19) 0.100(13) Uiso 1 1 d
H5 H -0.413(5) 0.225(5) 0.498(2) 0.101(13) Uiso 1 1 d
H19 H -0.041(4) -0.097(4) 0.1131(16) 0.073(10) Uiso 1 1 d
H20 H 0.048(4) 0.028(3) 0.1313(14) 0.064(9) Uiso 1 1 d
H21 H 0.129(4) -0.115(3) 0.1479(15) 0.064(9) Uiso 1 1 d

loop_
_atom_site_aniso_label
_atom_site_aniso_U_11
_atom_site_aniso_U_22
_atom_site_aniso_U_33
_atom_site_aniso_U_23
_atom_site_aniso_U_13
_atom_site_aniso_U_12
O1 0.0479(10) 0.0710(14) 0.0544(11) 0.0088(10) 0.0067(9) -0.0132(11)
C17 0.0455(14) 0.0505(16) 0.0327(11) 0.0038(12) -0.0009(11) -0.0055(13)
N1 0.0404(11) 0.0463(13) 0.0395(11) 0.0004(9) 0.0012(9) -0.0068(11)
C15 0.0370(12) 0.0417(14) 0.0450(13) 0.0036(11) 0.0065(11) 0.0008(12)
C2 0.0443(14) 0.0455(15) 0.0414(13) 0.0062(12) 0.0029(11) -0.0066(13)
C14 0.0457(15) 0.0531(18) 0.0511(16) -0.0015(13) -0.0037(13) -0.0115(14)
C18 0.0511(17) 0.0483(17) 0.0590(17) 0.0035(14) 0.0012(15) -0.0045(15)
C22 0.0572(19) 0.060(2) 0.0480(15) 0.0000(14) -0.0046(14) -0.0112(16)
C7 0.0462(14) 0.0445(15) 0.0458(14) -0.0017(12) 0.0017(12) -0.0006(13)
C8 0.0535(15) 0.0438(15) 0.0420(14) -0.0070(11) -0.0017(12) 0.0012(14)
C1 0.0439(14) 0.0434(15) 0.0363(12) -0.0003(12) 0.0013(11) -0.0089(13)
C13 0.0483(14) 0.0457(15) 0.0422(13) -0.0082(12) -0.0044(12) -0.0021(13)
C19 0.069(2) 0.063(2) 0.064(2) 0.0060(17) -0.0005(19) 0.0119(19)
C16 0.0509(15) 0.0381(15) 0.0406(13) -0.0004(12) 0.0065(12) -0.0037(12)
C21 0.0494(18) 0.090(3) 0.0532(17) 0.0010(18) -0.0060(14) -0.012(2)
C3 0.0442(16) 0.074(2) 0.0475(15) 0.0098(15) 0.0004(12) -0.0020(16)
C10 0.087(3) 0.088(3) 0.0471(16) 0.0017(18) -0.0126(18) 0.019(2)
C9 0.070(2) 0.073(2) 0.0425(15) -0.0028(15) -0.0034(15) 0.003(2)
C20 0.0508(18) 0.092(3) 0.0513(17) 0.0078(18) -0.0008(15) 0.0131(19)
C12 0.0532(17) 0.079(2) 0.0540(17) -0.0113(17) -0.0042(14) 0.0096(18)
C6 0.0586(19) 0.069(2) 0.0554(18) -0.0163(16) -0.0015(15) 0.0082(17)
C5 0.064(2) 0.077(3) 0.078(2) -0.0145(19) 0.010(2) 0.020(2)
C4 0.0505(18) 0.082(2) 0.073(2) 0.0024(19) 0.0007(17) 0.0123(19)
C11 0.072(2) 0.094(3) 0.059(2) -0.010(2) -0.0216(19) 0.028(2)

loop_
_atom_type_symbol
_atom_type_description
_atom_type_scat_dispersion_real
_atom_type_scat_dispersion_imag
_atom_type_scat_source
C C 0.0181 0.0091 'International Tables Vol C Tables 4.2.6.8 and 6.1.1.4'
H H 0 0 'International Tables Vol C Tables 4.2.6.8 and 6.1.1.4'
N N 0.0311 0.018 'International Tables Vol C Tables 4.2.6.8 and 6.1.1.4'
O O 0.0492 0.0322 'International Tables Vol C Tables 4.2.6.8 and 6.1.1.4'

loop_
_geom_angle_atom_site_label_1
_geom_angle_atom_site_label_2
_geom_angle_atom_site_label_3
_geom_angle
C18 C17 C22 117.9(3)
C18 C17 C16 121.3(3)
C22 C17 C16 120.9(3)
C15 N1 C14 117.7(2)
C15 N1 C1 125.4(2)
C14 N1 C1 115.4(2)
O1 C15 N1 119.9(2)
O1 C15 C16 121.0(2)
N1 C15 C16 119.1(2)
C3 C2 C7 119.6(3)
C3 C2 C1 120.4(2)
C7 C2 C1 120.0(2)
N1 C14 C13 114.1(2)
C17 C18 C19 121.4(3)
C17 C22 C21 120.7(3)
C6 C7 C2 119.1(3)
C6 C7 C8 120.7(3)
C2 C7 C8 120.2(2)
C9 C8 C13 119.1(3)
C9 C8 C7 120.7(3)
C13 C8 C7 120.2(2)
N1 C1 C2 111.3(2)
C12 C13 C8 118.5(3)
C12 C13 C14 119.9(3)
C8 C13 C14 121.2(3)
C20 C19 C18 119.9(3)
C17 C16 C15 111.3(2)
C17 C16 C23 111.3(2)
C15 C16 C23 109.7(2)
C20 C21 C22 120.0(3)
C4 C3 C2 120.5(3)
C11 C10 C9 120.5(3)
C10 C9 C8 120.6(3)
C19 C20 C21 120.2(3)
C11 C12 C13 121.5(3)
C5 C6 C7 120.7(3)
C6 C5 C4 119.9(3)
C5 C4 C3 120.1(3)
C10 C11 C12 119.6(3)

loop_
_geom_bond_atom_site_label_1
_geom_bond_atom_site_label_2
_geom_bond_distance
O1 C15 1.235(3)
C17 C18 1.379(4)
C17 C22 1.388(4)
C17 C16 1.510(4)
N1 C15 1.352(3)
N1 C14 1.472(4)
N1 C1 1.476(3)
C15 C16 1.526(4)
C2 C3 1.387(4)
C2 C7 1.397(4)
C2 C1 1.505(4)
C14 C13 1.500(4)
C18 C19 1.388(5)
C22 C21 1.396(5)
C7 C6 1.394(4)
C7 C8 1.483(4)
C8 C9 1.397(4)
C8 C13 1.404(4)
C13 C12 1.393(4)
C19 C20 1.366(5)
C16 C23 1.535(4)
C21 C20 1.366(5)
C3 C4 1.382(5)
C10 C11 1.367(6)
C10 C9 1.380(5)
C12 C11 1.379(5)
C6 C5 1.376(5)
C5 C4 1.379(5)
